data_7005995
loop_
_publ_author_name
'Tang, Guangrong'
'Jin, Guo-Xin'

_publ_section_title
;
 Polymerization of methyl methacrylate catalyzed by nickel complexes
 with hydroxyindanone-imine ligands.
;
_journal_issue 34
_journal_name_full 'Dalton transactions (Cambridge, England : 2003)'
_journal_page_first 3840
_journal_page_last 3846
_journal_paper_doi 10.1039/b708048d
_journal_year 2007
_chemical_formula_sum 'C102 H96 N6 Ni3 O6'
_chemical_formula_weight 1677.98
_chemical_name_systematic
;
?
;
_space_group_IT_number 152
_symmetry_cell_setting trigonal
_symmetry_space_group_name_Hall 'P 31 2"'
_symmetry_space_group_name_H-M 'P 31 2 1'
_atom_sites_solution_hydrogens geom
_atom_sites_solution_primary direct
_atom_sites_solution_secondary difmap
_audit_creation_method SHELXL-97
_cell_angle_alpha 90.00
_cell_angle_beta 90.00
_cell_angle_gamma 120.00
_cell_formula_units_Z 3
_cell_length_a 22.826(4)
_cell_length_b 22.826(4)
_cell_length_c 17.511(4)
_cell_measurement_reflns_used 936
_cell_measurement_temperature 293(2)
_cell_measurement_theta_max 15.508
_cell_measurement_theta_min 2.366
_cell_volume 7901(3)
_computing_cell_refinement 'Bruker SMART'
_computing_data_collection 'Bruker SMART'
_computing_data_reduction 'Bruker SHELXTL'
_computing_molecular_graphics 'Bruker SHELXTL'
_computing_publication_material 'Bruker SHELXTL'
_computing_structure_refinement 'SHELXL-97 (Sheldrick, 1997)'
_computing_structure_solution 'SHELXS-97 (Sheldrick, 1990)'
_diffrn_ambient_temperature 293(2)
_diffrn_measured_fraction_theta_full 1.000
_diffrn_measured_fraction_theta_max 1.000
_diffrn_measurement_device_type 'CCD area detector'
_diffrn_measurement_method 'phi and omega scans'
_diffrn_radiation_monochromator graphite
_diffrn_radiation_source 'fine-focus sealed tube'
_diffrn_radiation_type MoK\a
_diffrn_radiation_wavelength 0.71073
_diffrn_reflns_av_R_equivalents 0.1222
_diffrn_reflns_av_sigmaI/netI 0.1606
_diffrn_reflns_limit_h_max 26
_diffrn_reflns_limit_h_min -27
_diffrn_reflns_limit_k_max 27
_diffrn_reflns_limit_k_min -26
_diffrn_reflns_limit_l_max 11
_diffrn_reflns_limit_l_min -20
_diffrn_reflns_number 33593
_diffrn_reflns_theta_full 25.01
_diffrn_reflns_theta_max 25.01
_diffrn_reflns_theta_min 1.03
_diffrn_standards_decay_% 5.81
_exptl_absorpt_coefficient_mu 0.579
_exptl_absorpt_correction_T_max 0.8454
_exptl_absorpt_correction_T_min 0.8014
_exptl_absorpt_correction_type multi-scan
_exptl_absorpt_process_details sadabs
_exptl_crystal_colour green
_exptl_crystal_density_diffrn 1.058
_exptl_crystal_density_method 'not measured'
_exptl_crystal_F_000 2646
_exptl_crystal_size_max 0.40
_exptl_crystal_size_mid 0.40
_exptl_crystal_size_min 0.30
_refine_diff_density_max 0.617
_refine_diff_density_min -0.345
_refine_diff_density_rms 0.184
_refine_ls_abs_structure_details 'Flack H D (1983), Acta Cryst. A39, 876-881'
_refine_ls_abs_structure_Flack -0.01(2)
_refine_ls_extinction_method none
_refine_ls_goodness_of_fit_ref 0.818
_refine_ls_hydrogen_treatment constr
_refine_ls_matrix_type full
_refine_ls_number_parameters 534
_refine_ls_number_reflns 9289
_refine_ls_number_restraints 0
_refine_ls_restrained_S_all 0.818
_refine_ls_R_factor_all 0.1228
_refine_ls_R_factor_gt 0.0522
_refine_ls_shift/su_max 0.001
_refine_ls_shift/su_mean 0.000
_refine_ls_structure_factor_coef Fsqd
_refine_ls_weighting_details 'calc w=1/[\s^2^(Fo^2^)+(0.0547P)^2^+0.0000P] where P=(Fo^2^+2Fc^2^)/3'
_refine_ls_weighting_scheme calc
_refine_ls_wR_factor_gt 0.1074
_refine_ls_wR_factor_ref 0.1370
_reflns_number_gt 4391
_reflns_number_total 9289
_reflns_threshold_expression >2sigma(I)
_cod_data_source_file b708048d.txt
_cod_data_source_block f60609e
_cod_depositor_comments
;
The following automatic conversions were performed:
'_symmetry_cell_setting' value 'Trigonal' changed to 'trigonal' according
to '/home/saulius/struct/CIF-dictionaries/cif_core.dic' dictionary named
'cif_core.dic' version 2.4.1 from 2010-06-29.

Automatic conversion script
Id: cif_fix_enum 1527 2010-12-29 10:47:43Z saulius 
;
_cod_original_cell_volume 7901(2)
_cod_original_sg_symbol_H-M P3(1)21
_cod_database_code 7005995

loop_
_symmetry_equiv_pos_as_xyz
'x, y, z'
'-y, x-y, z+1/3'
'-x+y, -x, z+2/3'
'y, x, -z'
'x-y, -y, -z+2/3'
'-x, -x+y, -z+1/3'

loop_
_atom_site_label
_atom_site_type_symbol
_atom_site_fract_x
_atom_site_fract_y
_atom_site_fract_z
_atom_site_U_iso_or_equiv
_atom_site_adp_type
_atom_site_occupancy
_atom_site_symmetry_multiplicity
_atom_site_calc_flag
_atom_site_refinement_flags
_atom_site_disorder_assembly
_atom_site_disorder_group
Ni1 Ni 1.0000 0.46070(5) 1.1667 0.0498(3) Uani 1 2 d S . .
Ni2 Ni 0.93677(4) 0.43387(4) 1.02207(4) 0.0530(2) Uani 1 1 d . . .
O1 O 0.90120(19) 0.4204(2) 1.13226(19) 0.0508(11) Uani 1 1 d . . .
O2 O 1.01135(18) 0.5200(2) 1.0734(2) 0.0511(11) Uani 1 1 d . . .
O3 O 0.9934(2) 0.3986(2) 1.0767(2) 0.0559(12) Uani 1 1 d . . .
N1 N 0.8594(3) 0.3348(3) 0.9935(3) 0.0584(15) Uani 1 1 d . . .
N2 N 0.8868(3) 0.4878(3) 0.9908(3) 0.0548(14) Uani 1 1 d . . .
N3 N 0.9940(3) 0.4528(3) 0.9213(3) 0.0642(15) Uani 1 1 d . . .
C1 C 0.8486(3) 0.3668(3) 1.1627(4) 0.0496(17) Uani 1 1 d . . .
C2 C 0.8317(3) 0.3651(3) 1.2396(3) 0.0459(16) Uani 1 1 d . . .
H2 H 0.8571 0.4031 1.2697 0.055 Uiso 1 1 calc R . .
C3 C 0.7800(4) 0.3102(4) 1.2712(4) 0.0603(18) Uani 1 1 d . . .
H3 H 0.7715 0.3113 1.3230 0.072 Uiso 1 1 calc R . .
C4 C 0.7378(4) 0.2509(4) 1.2299(4) 0.0611(19) Uani 1 1 d . . .
C5 C 0.7521(3) 0.2505(4) 1.1538(4) 0.0585(18) Uani 1 1 d . . .
C6 C 0.8074(3) 0.3086(3) 1.1200(4) 0.0526(17) Uani 1 1 d . . .
C7 C 0.8149(3) 0.2938(3) 1.0413(4) 0.0591(19) Uani 1 1 d . . .
C8 C 0.7632(4) 0.2206(4) 1.0259(5) 0.100(3) Uani 1 1 d . . .
H8A H 0.7855 0.1945 1.0165 0.120 Uiso 1 1 calc R . .
H8B H 0.7360 0.2169 0.9816 0.120 Uiso 1 1 calc R . .
C9 C 0.7189(4) 0.1949(4) 1.0979(4) 0.072(2) Uani 1 1 d . . .
H9 H 0.7156 0.1530 1.1170 0.087 Uiso 1 1 calc R . .
C10 C 0.6794(4) 0.1897(4) 1.2682(4) 0.085(2) Uani 1 1 d . . .
H10A H 0.6380 0.1899 1.2588 0.128 Uiso 1 1 calc R . .
H10B H 0.6874 0.1916 1.3222 0.128 Uiso 1 1 calc R . .
H10C H 0.6760 0.1491 1.2477 0.128 Uiso 1 1 calc R . .
C11 C 0.6529(6) 0.1853(5) 1.0778(6) 0.159(5) Uani 1 1 d . . .
H11A H 0.6219 0.1634 1.1191 0.239 Uiso 1 1 calc R . .
H11B H 0.6365 0.1578 1.0328 0.239 Uiso 1 1 calc R . .
H11C H 0.6568 0.2285 1.0682 0.239 Uiso 1 1 calc R . .
C12 C 0.8569(4) 0.3063(4) 0.9193(4) 0.072(2) Uani 1 1 d . . .
C13 C 0.8126(4) 0.3031(4) 0.8654(5) 0.088(3) Uani 1 1 d . . .
H13 H 0.7833 0.3191 0.8766 0.106 Uiso 1 1 calc R . .
C14 C 0.8106(5) 0.2754(5) 0.7924(5) 0.113(3) Uani 1 1 d . . .
H14 H 0.7796 0.2718 0.7557 0.136 Uiso 1 1 calc R . .
C15 C 0.8554(5) 0.2545(5) 0.7780(5) 0.121(4) Uani 1 1 d . . .
H15 H 0.8554 0.2373 0.7298 0.145 Uiso 1 1 calc R . .
C16 C 0.8993(5) 0.2572(5) 0.8293(6) 0.116(3) Uani 1 1 d . . .
H16 H 0.9290 0.2417 0.8175 0.140 Uiso 1 1 calc R . .
C17 C 0.9003(4) 0.2844(4) 0.9029(4) 0.088(3) Uani 1 1 d . . .
H17 H 0.9310 0.2869 0.9397 0.106 Uiso 1 1 calc R . .
C18 C 1.0202(3) 0.5809(4) 1.0734(3) 0.0492(17) Uani 1 1 d . . .
C19 C 1.0774(3) 0.6350(4) 1.1091(3) 0.0588(18) Uani 1 1 d . . .
H19 H 1.1088 0.6269 1.1338 0.071 Uiso 1 1 calc R . .
C20 C 1.0868(4) 0.6995(4) 1.1071(4) 0.066(2) Uani 1 1 d . . .
H20 H 1.1248 0.7338 1.1312 0.079 Uiso 1 1 calc R . .
C21 C 1.0434(4) 0.7162(4) 1.0718(4) 0.076(2) Uani 1 1 d . . .
C22 C 0.9876(4) 0.6638(5) 1.0378(4) 0.075(2) Uani 1 1 d . . .
C23 C 0.9758(3) 0.5965(4) 1.0374(3) 0.0556(17) Uani 1 1 d . . .
C24 C 0.9118(4) 0.5509(4) 1.0017(4) 0.0615(19) Uani 1 1 d . . .
C25 C 0.8785(4) 0.5914(4) 0.9814(4) 0.089(2) Uani 1 1 d . . .
H25A H 0.8371 0.5754 1.0106 0.107 Uiso 1 1 calc R . .
H25B H 0.8670 0.5861 0.9276 0.107 Uiso 1 1 calc R . .
C26 C 0.9284(4) 0.6675(4) 0.9999(5) 0.102(3) Uani 1 1 d . . .
H26 H 0.9076 0.6835 1.0373 0.122 Uiso 1 1 calc R . .
C27 C 1.0588(5) 0.7896(4) 1.0730(5) 0.136(4) Uani 1 1 d . . .
H27A H 1.0842 0.8127 1.0283 0.205 Uiso 1 1 calc R . .
H27B H 1.0847 0.8118 1.1178 0.205 Uiso 1 1 calc R . .
H27C H 1.0172 0.7904 1.0737 0.205 Uiso 1 1 calc R . .
C28 C 0.9501(6) 0.7129(6) 0.9314(7) 0.206(7) Uani 1 1 d . . .
H28A H 0.9890 0.7556 0.9441 0.308 Uiso 1 1 calc R . .
H28B H 0.9138 0.7200 0.9155 0.308 Uiso 1 1 calc R . .
H28C H 0.9613 0.6922 0.8905 0.308 Uiso 1 1 calc R . .
C29 C 0.8208(3) 0.4523(4) 0.9573(4) 0.0613(19) Uani 1 1 d . . .
C30 C 0.8133(4) 0.4583(4) 0.8796(4) 0.080(2) Uani 1 1 d . . .
H30 H 0.8503 0.4870 0.8496 0.096 Uiso 1 1 calc R . .
C31 C 0.7490(5) 0.4204(5) 0.8474(4) 0.097(3) Uani 1 1 d . . .
H31 H 0.7432 0.4235 0.7952 0.117 Uiso 1 1 calc R . .
C32 C 0.6952(4) 0.3793(5) 0.8911(6) 0.104(3) Uani 1 1 d . . .
H32 H 0.6524 0.3552 0.8694 0.125 Uiso 1 1 calc R . .
C33 C 0.7039(4) 0.3730(4) 0.9691(5) 0.095(3) Uani 1 1 d . . .
H33 H 0.6669 0.3437 0.9988 0.114 Uiso 1 1 calc R . .
C34 C 0.7654(4) 0.4093(4) 1.0018(4) 0.068(2) Uani 1 1 d . . .
H34 H 0.7707 0.4054 1.0538 0.081 Uiso 1 1 calc R . .
C35 C 1.0406(4) 0.3890(3) 1.0461(4) 0.063(2) Uani 1 1 d . . .
C36 C 1.0740(4) 0.3624(4) 1.0887(4) 0.076(2) Uani 1 1 d . . .
H36 H 1.0622 0.3501 1.1394 0.092 Uiso 1 1 calc R . .
C37 C 1.1257(4) 0.3543(4) 1.0546(6) 0.093(3) Uani 1 1 d . . .
H37 H 1.1495 0.3399 1.0851 0.112 Uiso 1 1 calc R . .
C38 C 1.1424(4) 0.3665(4) 0.9796(6) 0.089(3) Uani 1 1 d . . .
C39 C 1.1128(4) 0.3936(4) 0.9380(5) 0.078(2) Uani 1 1 d . . .
C40 C 1.0620(4) 0.4044(4) 0.9689(4) 0.069(2) Uani 1 1 d . . .
C41 C 1.0409(4) 0.4372(4) 0.9129(4) 0.074(2) Uani 1 1 d . . .
C42 C 1.0851(5) 0.4504(5) 0.8439(4) 0.117(3) Uani 1 1 d . . .
H42A H 1.1134 0.4987 0.8358 0.140 Uiso 1 1 calc R . .
H42B H 1.0574 0.4308 0.7988 0.140 Uiso 1 1 calc R . .
C43 C 1.1288(5) 0.4187(5) 0.8580(5) 0.102(3) Uani 1 1 d . . .
H43 H 1.1768 0.4525 0.8528 0.122 Uiso 1 1 calc R . .
C44 C 1.1954(5) 0.3525(5) 0.9504(6) 0.155(4) Uani 1 1 d . . .
H44A H 1.1744 0.3105 0.9229 0.232 Uiso 1 1 calc R . .
H44B H 1.2207 0.3496 0.9926 0.232 Uiso 1 1 calc R . .
H44C H 1.2253 0.3885 0.9170 0.232 Uiso 1 1 calc R . .
C45 C 1.1099(6) 0.3671(7) 0.8042(6) 0.187(5) Uani 1 1 d . . .
H45A H 1.1208 0.3343 0.8232 0.281 Uiso 1 1 calc R . .
H45B H 1.1337 0.3859 0.7573 0.281 Uiso 1 1 calc R . .
H45C H 1.0621 0.3458 0.7952 0.281 Uiso 1 1 calc R . .
C46 C 0.9836(3) 0.4880(5) 0.8583(4) 0.072(2) Uani 1 1 d . . .
C47 C 0.9468(4) 0.4521(5) 0.7954(5) 0.098(3) Uani 1 1 d . . .
H47 H 0.9308 0.4058 0.7932 0.117 Uiso 1 1 calc R . .
C48 C 0.9333(5) 0.4823(7) 0.7368(6) 0.111(4) Uani 1 1 d . . .
H48 H 0.9096 0.4579 0.6939 0.133 Uiso 1 1 calc R . .
C49 C 0.9550(6) 0.5478(8) 0.7428(7) 0.123(5) Uani 1 1 d . . .
H49 H 0.9449 0.5696 0.7045 0.147 Uiso 1 1 calc R . .
C50 C 0.9918(5) 0.5835(6) 0.8042(6) 0.110(3) Uani 1 1 d . . .
H50 H 1.0074 0.6297 0.8061 0.132 Uiso 1 1 calc R . .
C51 C 1.0064(4) 0.5546(5) 0.8624(4) 0.076(2) Uani 1 1 d . . .
H51 H 1.0314 0.5799 0.9042 0.092 Uiso 1 1 calc R . .

loop_
_atom_site_aniso_label
_atom_site_aniso_U_11
_atom_site_aniso_U_22
_atom_site_aniso_U_33
_atom_site_aniso_U_23
_atom_site_aniso_U_13
_atom_site_aniso_U_12
Ni1 0.0479(7) 0.0603(6) 0.0370(6) -0.0003(3) -0.0006(5) 0.0240(4)
Ni2 0.0458(5) 0.0659(6) 0.0369(4) -0.0024(4) 0.0001(4) 0.0200(5)
O1 0.044(2) 0.063(3) 0.033(2) -0.004(2) -0.0017(18) 0.018(2)
O2 0.043(3) 0.059(3) 0.039(3) 0.004(2) -0.0056(19) 0.016(2)
O3 0.054(3) 0.075(3) 0.043(3) -0.006(2) -0.002(2) 0.035(3)
N1 0.053(4) 0.062(4) 0.047(4) -0.012(3) -0.004(3) 0.019(3)
N2 0.050(4) 0.066(4) 0.046(3) 0.010(3) 0.000(3) 0.027(3)
N3 0.047(4) 0.081(4) 0.045(3) -0.002(3) 0.006(3) 0.017(3)
C1 0.043(4) 0.058(5) 0.053(4) -0.001(4) 0.000(3) 0.028(4)
C2 0.047(4) 0.053(4) 0.034(4) -0.001(3) 0.008(3) 0.022(4)
C3 0.064(5) 0.079(6) 0.039(4) 0.002(4) 0.010(4) 0.037(4)
C4 0.058(5) 0.067(5) 0.062(5) 0.018(4) 0.012(4) 0.033(4)
C5 0.050(5) 0.064(5) 0.060(5) -0.002(4) 0.000(4) 0.027(4)
C6 0.049(4) 0.059(5) 0.048(4) -0.005(4) 0.002(3) 0.026(4)
C7 0.047(4) 0.065(5) 0.045(4) -0.008(4) 0.003(3) 0.013(4)
C8 0.095(7) 0.076(6) 0.093(7) -0.025(5) 0.017(5) 0.015(5)
C9 0.058(5) 0.063(5) 0.074(6) -0.012(4) -0.016(5) 0.014(4)
C10 0.075(6) 0.074(5) 0.089(6) 0.019(4) 0.026(5) 0.024(4)
C11 0.172(12) 0.112(9) 0.140(10) -0.025(7) 0.006(9) 0.031(9)
C12 0.065(5) 0.085(6) 0.044(5) -0.015(4) 0.000(4) 0.022(5)
C13 0.075(6) 0.103(7) 0.059(5) -0.019(5) -0.011(4) 0.023(5)
C14 0.089(8) 0.138(9) 0.075(7) -0.046(6) -0.023(6) 0.029(6)
C15 0.092(8) 0.137(9) 0.069(7) -0.042(6) 0.004(6) 0.010(7)
C16 0.092(7) 0.117(8) 0.104(8) -0.040(7) 0.022(6) 0.024(6)
C17 0.063(6) 0.100(7) 0.073(6) -0.029(5) 0.000(4) 0.019(5)
C18 0.049(5) 0.052(5) 0.040(4) 0.010(3) 0.009(3) 0.021(4)
C19 0.051(5) 0.067(5) 0.050(4) 0.002(4) 0.002(3) 0.024(4)
C20 0.057(5) 0.055(5) 0.064(5) 0.002(4) -0.001(4) 0.012(4)
C21 0.070(6) 0.080(6) 0.075(6) 0.007(5) 0.003(4) 0.035(5)
C22 0.064(6) 0.087(7) 0.070(6) 0.018(5) -0.001(4) 0.036(5)
C23 0.051(5) 0.063(5) 0.047(4) 0.009(4) 0.007(3) 0.024(4)
C24 0.048(5) 0.075(6) 0.054(4) 0.017(4) 0.010(4) 0.025(4)
C25 0.070(6) 0.103(7) 0.102(6) 0.013(5) -0.008(5) 0.049(5)
C26 0.076(6) 0.086(7) 0.136(8) 0.014(6) -0.016(5) 0.035(6)
C27 0.149(9) 0.069(7) 0.197(10) -0.010(7) -0.049(8) 0.058(7)
C28 0.164(12) 0.159(12) 0.247(14) 0.075(11) -0.084(11) 0.047(9)
C29 0.045(5) 0.077(5) 0.055(5) -0.004(4) -0.008(4) 0.025(4)
C30 0.055(5) 0.107(7) 0.059(5) 0.004(5) -0.004(4) 0.025(5)
C31 0.074(6) 0.133(8) 0.061(6) 0.003(5) -0.008(5) 0.034(6)
C32 0.048(6) 0.128(8) 0.107(7) -0.007(7) -0.027(6) 0.022(5)
C33 0.053(6) 0.110(7) 0.097(7) 0.028(6) 0.004(5) 0.022(5)
C34 0.049(5) 0.084(5) 0.062(5) 0.010(4) -0.003(4) 0.026(4)
C35 0.055(5) 0.060(5) 0.059(5) -0.013(4) -0.006(4) 0.018(4)
C36 0.088(6) 0.072(6) 0.078(6) -0.002(4) -0.002(5) 0.047(5)
C37 0.074(6) 0.086(6) 0.135(8) -0.009(5) -0.003(6) 0.052(5)
C38 0.078(6) 0.111(7) 0.091(7) -0.024(5) 0.008(6) 0.056(6)
C39 0.071(6) 0.100(6) 0.073(6) -0.017(5) 0.009(5) 0.051(5)
C40 0.070(5) 0.075(6) 0.054(5) -0.013(4) -0.004(4) 0.030(4)
C41 0.056(5) 0.100(6) 0.049(5) -0.011(4) 0.014(4) 0.027(5)
C42 0.117(8) 0.175(10) 0.066(6) 0.025(6) 0.045(5) 0.078(8)
C43 0.093(7) 0.144(9) 0.074(7) -0.050(6) 0.009(5) 0.064(6)
C44 0.131(9) 0.206(12) 0.166(10) -0.039(9) 0.014(8) 0.114(9)
C45 0.182(12) 0.272(17) 0.151(11) -0.030(12) 0.011(9) 0.146(13)
C46 0.041(4) 0.118(8) 0.034(4) 0.012(5) 0.005(4) 0.024(5)
C47 0.067(5) 0.141(8) 0.052(5) 0.004(6) 0.011(4) 0.026(6)
C48 0.081(7) 0.186(12) 0.043(6) 0.027(8) 0.005(5) 0.049(9)
C49 0.087(8) 0.206(14) 0.078(8) 0.073(10) 0.033(6) 0.075(10)
C50 0.084(7) 0.142(10) 0.086(8) 0.045(7) 0.034(6) 0.043(7)
C51 0.060(5) 0.094(7) 0.060(5) 0.033(5) 0.020(4) 0.026(5)

loop_
_atom_type_symbol
_atom_type_description
_atom_type_scat_dispersion_real
_atom_type_scat_dispersion_imag
_atom_type_scat_source
C C 0.0033 0.0016 'International Tables Vol C Tables 4.2.6.8 and 6.1.1.4'
H H 0.0000 0.0000 'International Tables Vol C Tables 4.2.6.8 and 6.1.1.4'
N N 0.0061 0.0033 'International Tables Vol C Tables 4.2.6.8 and 6.1.1.4'
O O 0.0106 0.0060 'International Tables Vol C Tables 4.2.6.8 and 6.1.1.4'
Ni Ni 0.3393 1.1124 'International Tables Vol C Tables 4.2.6.8 and 6.1.1.4'

loop_
_geom_angle_atom_site_label_1
_geom_angle_atom_site_label_2
_geom_angle_atom_site_label_3
_geom_angle
_geom_angle_site_symmetry_1
_geom_angle_site_symmetry_3
_geom_angle_publ_flag
O2 Ni1 O2 106.9(2) 6_767 . ?
O2 Ni1 O1 79.07(15) 6_767 6_767 ?
O2 Ni1 O1 93.97(15) . 6_767 ?
O2 Ni1 O1 93.97(15) 6_767 . ?
O2 Ni1 O1 79.07(15) . . ?
O1 Ni1 O1 168.4(3) 6_767 . ?
O2 Ni1 O3 77.76(16) 6_767 6_767 ?
O2 Ni1 O3 169.48(16) . 6_767 ?
O1 Ni1 O3 77.45(16) 6_767 6_767 ?
O1 Ni1 O3 110.36(17) . 6_767 ?
O2 Ni1 O3 169.48(16) 6_767 . ?
O2 Ni1 O3 77.76(16) . . ?
O1 Ni1 O3 110.36(17) 6_767 . ?
O1 Ni1 O3 77.45(16) . . ?
O3 Ni1 O3 99.3(2) 6_767 . ?
O2 Ni1 Ni2 46.56(11) 6_767 6_767 ?
O2 Ni1 Ni2 129.91(12) . 6_767 ?
O1 Ni1 Ni2 46.59(10) 6_767 6_767 ?
O1 Ni1 Ni2 132.80(10) . 6_767 ?
O3 Ni1 Ni2 46.88(12) 6_767 6_767 ?
O3 Ni1 Ni2 137.18(12) . 6_767 ?
O2 Ni1 Ni2 129.91(12) 6_767 . ?
O2 Ni1 Ni2 46.56(11) . . ?
O1 Ni1 Ni2 132.80(10) 6_767 . ?
O1 Ni1 Ni2 46.59(10) . . ?
O3 Ni1 Ni2 137.18(12) 6_767 . ?
O3 Ni1 Ni2 46.88(11) . . ?
Ni2 Ni1 Ni2 175.57(6) 6_767 . ?
O2 Ni2 O1 78.99(15) . . ?
O2 Ni2 O3 77.88(16) . . ?
O1 Ni2 O3 77.58(16) . . ?
O2 Ni2 N3 92.15(18) . . ?
O1 Ni2 N3 166.96(19) . . ?
O3 Ni2 N3 91.3(2) . . ?
O2 Ni2 N1 166.87(19) . . ?
O1 Ni2 N1 90.34(19) . . ?
O3 Ni2 N1 92.46(19) . . ?
N3 Ni2 N1 97.0(2) . . ?
O2 Ni2 N2 89.2(2) . . ?
O1 Ni2 N2 92.44(17) . . ?
O3 Ni2 N2 164.94(19) . . ?
N3 Ni2 N2 97.0(2) . . ?
N1 Ni2 N2 98.9(2) . . ?
O2 Ni2 Ni1 46.50(11) . . ?
O1 Ni2 Ni1 46.54(10) . . ?
O3 Ni2 Ni1 47.09(11) . . ?
N3 Ni2 Ni1 120.56(15) . . ?
N1 Ni2 Ni1 120.38(16) . . ?
N2 Ni2 Ni1 117.98(15) . . ?
C1 O1 Ni1 125.5(4) . . ?
C1 O1 Ni2 128.6(4) . . ?
Ni1 O1 Ni2 86.86(14) . . ?
C18 O2 Ni1 127.2(4) . . ?
C18 O2 Ni2 129.3(4) . . ?
Ni1 O2 Ni2 86.94(16) . . ?
C35 O3 Ni2 126.9(4) . . ?
C35 O3 Ni1 129.6(4) . . ?
Ni2 O3 Ni1 86.03(17) . . ?
C7 N1 C12 114.9(6) . . ?
C7 N1 Ni2 123.7(5) . . ?
C12 N1 Ni2 121.2(4) . . ?
C24 N2 C29 117.0(6) . . ?
C24 N2 Ni2 123.3(5) . . ?
C29 N2 Ni2 119.6(5) . . ?
C41 N3 C46 116.9(6) . . ?
C41 N3 Ni2 123.5(5) . . ?
C46 N3 Ni2 119.5(5) . . ?
O1 C1 C2 121.7(6) . . ?
O1 C1 C6 122.0(6) . . ?
C2 C1 C6 116.3(6) . . ?
C3 C2 C1 121.9(6) . . ?
C2 C3 C4 123.1(6) . . ?
C5 C4 C3 117.1(6) . . ?
C5 C4 C10 121.5(7) . . ?
C3 C4 C10 121.4(6) . . ?
C4 C5 C6 119.9(7) . . ?
C4 C5 C9 128.9(7) . . ?
C6 C5 C9 111.1(6) . . ?
C1 C6 C5 121.7(6) . . ?
C1 C6 C7 128.8(6) . . ?
C5 C6 C7 109.4(6) . . ?
N1 C7 C6 126.4(6) . . ?
N1 C7 C8 125.6(6) . . ?
C6 C7 C8 108.0(6) . . ?
C7 C8 C9 106.0(6) . . ?
C11 C9 C5 109.7(7) . . ?
C11 C9 C8 107.1(7) . . ?
C5 C9 C8 105.0(6) . . ?
C17 C12 C13 119.9(7) . . ?
C17 C12 N1 119.3(7) . . ?
C13 C12 N1 120.7(8) . . ?
C12 C13 C14 120.5(9) . . ?
C15 C14 C13 117.7(9) . . ?
C16 C15 C14 123.0(10) . . ?
C15 C16 C17 118.8(10) . . ?
C12 C17 C16 119.9(9) . . ?
O2 C18 C23 122.2(6) . . ?
O2 C18 C19 120.9(6) . . ?
C23 C18 C19 116.9(7) . . ?
C20 C19 C18 120.1(7) . . ?
C21 C20 C19 124.0(7) . . ?
C22 C21 C20 115.9(7) . . ?
C22 C21 C27 124.4(8) . . ?
C20 C21 C27 119.6(8) . . ?
C21 C22 C23 122.4(7) . . ?
C21 C22 C26 126.5(8) . . ?
C23 C22 C26 111.0(7) . . ?
C18 C23 C22 120.6(7) . . ?
C18 C23 C24 128.2(7) . . ?
C22 C23 C24 111.1(7) . . ?
N2 C24 C23 127.1(7) . . ?
N2 C24 C25 125.5(7) . . ?
C23 C24 C25 107.4(7) . . ?
C24 C25 C26 108.8(6) . . ?
C28 C26 C22 112.7(8) . . ?
C28 C26 C25 114.1(8) . . ?
C22 C26 C25 101.5(7) . . ?
C30 C29 C34 120.5(7) . . ?
C30 C29 N2 119.5(6) . . ?
C34 C29 N2 120.0(6) . . ?
C29 C30 C31 118.6(7) . . ?
C32 C31 C30 120.6(7) . . ?
C31 C32 C33 120.0(8) . . ?
C34 C33 C32 120.5(8) . . ?
C33 C34 C29 119.7(7) . . ?
O3 C35 C36 121.6(7) . . ?
O3 C35 C40 123.6(7) . . ?
C36 C35 C40 114.8(7) . . ?
C35 C36 C37 120.1(8) . . ?
C38 C37 C36 123.2(8) . . ?
C39 C38 C37 117.9(8) . . ?
C39 C38 C44 124.4(9) . . ?
C37 C38 C44 117.5(10) . . ?
C38 C39 C40 121.5(8) . . ?
C38 C39 C43 127.5(8) . . ?
C40 C39 C43 111.0(8) . . ?
C39 C40 C35 122.2(8) . . ?
C39 C40 C41 110.2(7) . . ?
C35 C40 C41 127.5(7) . . ?
N3 C41 C40 126.6(6) . . ?
N3 C41 C42 126.9(8) . . ?
C40 C41 C42 106.5(7) . . ?
C41 C42 C43 107.9(7) . . ?
C45 C43 C39 113.4(10) . . ?
C45 C43 C42 107.0(9) . . ?
C39 C43 C42 104.2(7) . . ?
C51 C46 C47 119.5(8) . . ?
C51 C46 N3 120.6(7) . . ?
C47 C46 N3 119.8(9) . . ?
C48 C47 C46 121.9(10) . . ?
C49 C48 C47 117.6(11) . . ?
C48 C49 C50 120.7(12) . . ?
C51 C50 C49 122.5(12) . . ?
C46 C51 C50 117.8(9) . . ?

loop_
_geom_bond_atom_site_label_1
_geom_bond_atom_site_label_2
_geom_bond_distance
_geom_bond_site_symmetry_2
_geom_bond_publ_flag
Ni1 O2 2.053(4) 6_767 ?
Ni1 O2 2.053(4) . ?
Ni1 O1 2.054(4) 6_767 ?
Ni1 O1 2.054(4) . ?
Ni1 O3 2.075(4) 6_767 ?
Ni1 O3 2.075(4) . ?
Ni1 Ni2 2.8257(9) 6_767 ?
Ni1 Ni2 2.8258(9) . ?
Ni2 O2 2.055(4) . ?
Ni2 O1 2.056(4) . ?
Ni2 O3 2.068(4) . ?
Ni2 N3 2.108(5) . ?
Ni2 N1 2.119(5) . ?
Ni2 N2 2.127(5) . ?
O1 C1 1.324(7) . ?
O2 C18 1.303(7) . ?
O3 C35 1.316(7) . ?
N1 C7 1.288(7) . ?
N1 C12 1.441(8) . ?
N2 C24 1.270(8) . ?
N2 C29 1.432(8) . ?
N3 C41 1.295(9) . ?
N3 C46 1.452(9) . ?
C1 C2 1.395(7) . ?
C1 C6 1.400(8) . ?
C2 C3 1.339(8) . ?
C3 C4 1.406(9) . ?
C4 C5 1.375(8) . ?
C4 C10 1.521(9) . ?
C5 C6 1.423(8) . ?
C5 C9 1.476(9) . ?
C6 C7 1.449(8) . ?
C7 C8 1.512(9) . ?
C8 C9 1.538(9) . ?
C9 C11 1.452(13) . ?
C12 C17 1.346(10) . ?
C12 C13 1.357(10) . ?
C13 C14 1.416(10) . ?
C14 C15 1.352(12) . ?
C15 C16 1.323(12) . ?
C16 C17 1.426(10) . ?
C18 C23 1.384(8) . ?
C18 C19 1.417(8) . ?
C19 C20 1.378(9) . ?
C20 C21 1.374(9) . ?
C21 C22 1.372(10) . ?
C21 C27 1.531(10) . ?
C22 C23 1.420(9) . ?
C22 C26 1.546(10) . ?
C23 C24 1.444(9) . ?
C24 C25 1.504(9) . ?
C25 C26 1.563(10) . ?
C26 C28 1.499(11) . ?
C29 C30 1.386(8) . ?
C29 C34 1.387(8) . ?
C30 C31 1.397(10) . ?
C31 C32 1.350(10) . ?
C32 C33 1.397(9) . ?
C33 C34 1.351(9) . ?
C35 C36 1.403(9) . ?
C35 C40 1.421(9) . ?
C36 C37 1.415(10) . ?
C37 C38 1.357(10) . ?
C38 C39 1.335(10) . ?
C38 C44 1.488(11) . ?
C39 C40 1.410(9) . ?
C39 C43 1.489(10) . ?
C40 C41 1.454(10) . ?
C41 C42 1.505(9) . ?
C42 C43 1.517(12) . ?
C43 C45 1.396(12) . ?
C46 C51 1.339(10) . ?
C46 C47 1.380(10) . ?
C47 C48 1.356(11) . ?
C48 C49 1.323(13) . ?
C49 C50 1.357(13) . ?
C50 C51 1.344(10) . ?
